data_7047466
loop_
_publ_author_name
'Raeder, Jan'
'Reiners, Matthias'
'Baumgarten, Robert'
'M\"unster, Katharina'
'Baabe, Dirk'
'Freytag, Matthias'
'Jones, Peter G.'
'Walter, Marc D.'

_publ_section_title
;
 Synthesis and molecular structure of pentadienyl complexes of the
 rare-earth metals.
;
_journal_issue 41
_journal_name_full 'Dalton transactions (Cambridge, England : 2003)'
_journal_page_first 14468
_journal_page_last 14482
_journal_paper_doi 10.1039/c8dt03123a
_journal_volume 47
_journal_year 2018
_chemical_formula_sum 'C39 H69 La'
_chemical_formula_weight 676.85
_space_group_IT_number 2
_space_group_name_Hall '-P 1'
_space_group_name_H-M_alt 'P -1'
_symmetry_cell_setting triclinic
_symmetry_space_group_name_Hall '-P 1'
_symmetry_space_group_name_H-M 'P -1'
_atom_sites_solution_hydrogens geom
_atom_sites_solution_primary direct
_atom_sites_solution_secondary difmap
_audit_creation_method SHELXL-97
_audit_update_record
;
2018-07-12 deposited with the CCDC.
2018-08-29 downloaded from the CCDC.
;
_cell_angle_alpha 78.364(4)
_cell_angle_beta 87.397(4)
_cell_angle_gamma 61.049(5)
_cell_formula_units_Z 2
_cell_length_a 10.4567(5)
_cell_length_b 10.5827(5)
_cell_length_c 20.0128(9)
_cell_measurement_reflns_used 14645
_cell_measurement_temperature 100(2)
_cell_measurement_theta_max 24.8090
_cell_measurement_theta_min 2.5090
_cell_volume 1894.52(18)
_computing_cell_refinement
; 
CrysAlisPro, Agilent Technologies, 
Version 1.171.36.28 (release 01-02-2013 CrysAlis171 .NET) 
(compiled Feb  1 2013,16:14:44) 
;
_computing_data_collection
; 
CrysAlisPro, Agilent Technologies, 
Version 1.171.36.28 (release 01-02-2013 CrysAlis171 .NET) 
(compiled Feb  1 2013,16:14:44) 
;
_computing_data_reduction
; 
CrysAlisPro, Agilent Technologies, 
Version 1.171.36.28 (release 01-02-2013 CrysAlis171 .NET) 
(compiled Feb  1 2013,16:14:44) 
;
_computing_molecular_graphics 'Bruker XP'
_computing_publication_material SHELXL-97
_computing_structure_refinement 'SHELXL-97 (Sheldrick, 1997)'
_computing_structure_solution 'SHELXS-97 (Sheldrick, 1990)'
_diffrn_ambient_temperature 100(2)
_diffrn_detector_area_resol_mean 16.1419
_diffrn_measured_fraction_theta_full 0.986
_diffrn_measured_fraction_theta_max 0.986
_diffrn_measurement_device_type 'Oxford Diffraction Xcalibur, Eos'
_diffrn_measurement_method '\w scans'
_diffrn_radiation_monochromator graphite
_diffrn_radiation_type MoK\a
_diffrn_radiation_wavelength 0.71073
_diffrn_reflns_av_R_equivalents 0.0919
_diffrn_reflns_av_sigmaI/netI 0.0575
_diffrn_reflns_limit_h_max 14
_diffrn_reflns_limit_h_min -14
_diffrn_reflns_limit_k_max 14
_diffrn_reflns_limit_k_min -14
_diffrn_reflns_limit_l_max 28
_diffrn_reflns_limit_l_min -28
_diffrn_reflns_number 112554
_diffrn_reflns_theta_full 30.03
_diffrn_reflns_theta_max 30.03
_diffrn_reflns_theta_min 2.23
_diffrn_source 'Enhance (Mo) X-ray Source'
_exptl_absorpt_coefficient_mu 1.150
_exptl_absorpt_correction_T_max 1.00000
_exptl_absorpt_correction_T_min 0.96804
_exptl_absorpt_correction_type multi-scan
_exptl_absorpt_process_details
; 
CrysAlisPro, Agilent Technologies, 
Version 1.171.36.28 (release 01-02-2013 CrysAlis171 .NET) 
(compiled Feb  1 2013,16:14:44) 
;
_exptl_crystal_colour 'pale yellow'
_exptl_crystal_density_diffrn 1.187
_exptl_crystal_density_method 'not measured'
_exptl_crystal_description prism
_exptl_crystal_F_000 720
_exptl_crystal_size_max 0.25
_exptl_crystal_size_mid 0.10
_exptl_crystal_size_min 0.05
_refine_diff_density_max 0.941
_refine_diff_density_min -0.548
_refine_diff_density_rms 0.120
_refine_ls_extinction_method none
_refine_ls_goodness_of_fit_ref 1.082
_refine_ls_hydrogen_treatment mixed
_refine_ls_matrix_type full
_refine_ls_number_parameters 439
_refine_ls_number_reflns 10931
_refine_ls_number_restraints 69
_refine_ls_restrained_S_all 1.079
_refine_ls_R_factor_all 0.0523
_refine_ls_R_factor_gt 0.0388
_refine_ls_shift/su_max 0.004
_refine_ls_shift/su_mean 0.000
_refine_ls_structure_factor_coef Fsqd
_refine_ls_weighting_details 'calc w=1/[\s^2^(Fo^2^)+(0.0227P)^2^+1.6707P] where P=(Fo^2^+2Fc^2^)/3'
_refine_ls_weighting_scheme calc
_refine_ls_wR_factor_gt 0.0692
_refine_ls_wR_factor_ref 0.0734
_reflns_number_gt 9485
_reflns_number_total 10931
_reflns_threshold_expression >2sigma(I)
_cod_data_source_file c8dt03123a2.cif
_cod_data_source_block mr18
_cod_depositor_comments 'Adding full bibliography for 7047466--7047481.cif.'
_cod_original_cell_volume 1894.51(15)
_cod_database_code 7047466

loop_
_symmetry_equiv_pos_as_xyz
'x, y, z'
'-x, -y, -z'

loop_
_atom_site_label
_atom_site_type_symbol
_atom_site_fract_x
_atom_site_fract_y
_atom_site_fract_z
_atom_site_U_iso_or_equiv
_atom_site_adp_type
_atom_site_occupancy
_atom_site_symmetry_multiplicity
_atom_site_calc_flag
_atom_site_refinement_flags
La1 La 0.756352(15) 0.608103(15) 0.750304(7) 0.01022(4) Uani 1 1 d .
C101 C 0.8871(3) 0.3907(3) 0.66778(14) 0.0214(5) Uani 1 1 d D
H10B H 0.966(3) 0.393(3) 0.6933(14) 0.027(8) Uiso 1 1 d D
H10A H 0.902(3) 0.397(3) 0.6177(8) 0.032(9) Uiso 1 1 d D
C102 C 0.7851(3) 0.3544(3) 0.69710(13) 0.0166(5) Uani 1 1 d .
C103 C 0.7571(3) 0.3383(3) 0.76823(12) 0.0137(5) Uani 1 1 d D
H103 H 0.676(3) 0.328(3) 0.7796(15) 0.026(8) Uiso 1 1 d D
C104 C 0.8493(3) 0.3059(3) 0.82693(13) 0.0181(5) Uani 1 1 d .
C105 C 0.9697(3) 0.3258(3) 0.82662(14) 0.0222(6) Uani 1 1 d D
H10D H 1.019(3) 0.350(3) 0.7854(11) 0.026(8) Uiso 1 1 d D
H10C H 1.028(3) 0.301(3) 0.8703(11) 0.036(9) Uiso 1 1 d D
C106 C 0.6939(3) 0.3249(3) 0.64907(13) 0.0173(5) Uani 1 1 d .
C107 C 0.6479(3) 0.4342(3) 0.57983(13) 0.0262(6) Uani 1 1 d .
H10E H 0.5918 0.4107 0.5513 0.039 Uiso 1 1 calc R
H10F H 0.7354 0.4266 0.5569 0.039 Uiso 1 1 calc R
H10G H 0.5871 0.5349 0.5872 0.039 Uiso 1 1 calc R
C108 C 0.7958(3) 0.1688(3) 0.63659(16) 0.0314(7) Uani 1 1 d .
H10H H 0.8308 0.0988 0.6805 0.047 Uiso 1 1 calc R
H10I H 0.8795 0.1675 0.6120 0.047 Uiso 1 1 calc R
H10J H 0.7419 0.1407 0.6093 0.047 Uiso 1 1 calc R
C109 C 0.5562(3) 0.3262(3) 0.67870(14) 0.0256(6) Uani 1 1 d .
H10K H 0.4930 0.4213 0.6916 0.038 Uiso 1 1 calc R
H10L H 0.5838 0.2466 0.7192 0.038 Uiso 1 1 calc R
H10M H 0.5034 0.3116 0.6444 0.038 Uiso 1 1 calc R
C110 C 0.8130(3) 0.2367(3) 0.89604(12) 0.0174(5) Uani 1 1 d .
C111 C 0.6524(3) 0.2733(3) 0.90149(14) 0.0247(6) Uani 1 1 d .
H11A H 0.6238 0.2411 0.8649 0.037 Uiso 1 1 calc R
H11B H 0.5902 0.3800 0.8971 0.037 Uiso 1 1 calc R
H11C H 0.6406 0.2221 0.9459 0.037 Uiso 1 1 calc R
C112 C 0.8549(3) 0.2801(3) 0.95714(13) 0.0283(6) Uani 1 1 d .
H11D H 0.8232 0.2406 0.9992 0.042 Uiso 1 1 calc R
H11E H 0.8069 0.3879 0.9502 0.042 Uiso 1 1 calc R
H11F H 0.9614 0.2395 0.9609 0.042 Uiso 1 1 calc R
C113 C 0.9050(3) 0.0687(3) 0.90240(16) 0.0321(7) Uani 1 1 d .
H11G H 1.0091 0.0407 0.9012 0.048 Uiso 1 1 calc R
H11H H 0.8769 0.0400 0.8643 0.048 Uiso 1 1 calc R
H11I H 0.8877 0.0184 0.9457 0.048 Uiso 1 1 calc R
C201 C 0.4682(3) 0.6944(3) 0.69875(14) 0.0214(5) Uani 1 1 d D
H20A H 0.436(3) 0.675(3) 0.6575(10) 0.015(7) Uiso 1 1 d D
H20B H 0.492(3) 0.608(3) 0.7371(12) 0.038(9) Uiso 1 1 d D
C202 C 0.4526(3) 0.8292(3) 0.70165(13) 0.0181(5) Uani 1 1 d .
C203 C 0.4952(3) 0.8649(3) 0.75925(13) 0.0151(5) Uani 1 1 d D
H203 H 0.485(3) 0.958(2) 0.7505(13) 0.011(6) Uiso 1 1 d D
C204 C 0.5201(3) 0.7945(3) 0.83003(13) 0.0184(5) Uani 1 1 d .
C205 C 0.5574(3) 0.6495(3) 0.85535(14) 0.0204(5) Uani 1 1 d D
H20C H 0.561(3) 0.571(3) 0.8328(14) 0.025(8) Uiso 1 1 d D
H20D H 0.574(3) 0.604(3) 0.9062(8) 0.033(9) Uiso 1 1 d D
C206 C 0.3759(3) 0.9572(3) 0.63841(13) 0.0187(5) Uani 1 1 d .
C207 C 0.2120(3) 1.0197(3) 0.64813(16) 0.0319(7) Uani 1 1 d .
H20E H 0.1566 1.1029 0.6103 0.048 Uiso 1 1 calc R
H20F H 0.1893 1.0535 0.6915 0.048 Uiso 1 1 calc R
H20G H 0.1850 0.9428 0.6489 0.048 Uiso 1 1 calc R
C208 C 0.4119(3) 0.9016(3) 0.57133(14) 0.0270(6) Uani 1 1 d .
H20H H 0.3712 0.8360 0.5698 0.041 Uiso 1 1 calc R
H20I H 0.5184 0.8474 0.5686 0.041 Uiso 1 1 calc R
H20J H 0.3692 0.9858 0.5327 0.041 Uiso 1 1 calc R
C209 C 0.4118(3) 1.0835(3) 0.63194(15) 0.0287(6) Uani 1 1 d .
H20K H 0.3612 1.1576 0.5904 0.043 Uiso 1 1 calc R
H20L H 0.5177 1.0445 0.6293 0.043 Uiso 1 1 calc R
H20M H 0.3795 1.1291 0.6719 0.043 Uiso 1 1 calc R
C210 C 0.4975(3) 0.8917(3) 0.88285(13) 0.0180(5) Uani 1 1 d .
C211 C 0.5152(3) 1.0276(3) 0.85590(15) 0.0267(6) Uani 1 1 d .
H21A H 0.5021 1.0805 0.8928 0.040 Uiso 1 1 calc R
H21B H 0.4415 1.0927 0.8184 0.040 Uiso 1 1 calc R
H21C H 0.6133 0.9969 0.8391 0.040 Uiso 1 1 calc R
C212 C 0.3373(3) 0.9467(3) 0.90172(15) 0.0272(6) Uani 1 1 d .
H21D H 0.3227 0.8619 0.9204 0.041 Uiso 1 1 calc R
H21E H 0.2718 1.0057 0.8608 0.041 Uiso 1 1 calc R
H21F H 0.3155 1.0076 0.9360 0.041 Uiso 1 1 calc R
C213 C 0.5987(3) 0.8047(3) 0.94785(13) 0.0258(6) Uani 1 1 d .
H21G H 0.7009 0.7587 0.9355 0.039 Uiso 1 1 calc R
H21H H 0.5757 0.7281 0.9712 0.039 Uiso 1 1 calc R
H21I H 0.5841 0.8719 0.9783 0.039 Uiso 1 1 calc R
C301 C 0.7942(3) 0.8123(3) 0.64742(14) 0.0221(6) Uani 1 1 d D
H30A H 0.745(3) 0.860(3) 0.6001(9) 0.024(8) Uiso 1 1 d D
H30B H 0.732(3) 0.866(3) 0.6825(13) 0.032(9) Uiso 1 1 d D
C302 C 0.9366(3) 0.7013(3) 0.65796(13) 0.0185(5) Uani 1 1 d .
C303 C 1.0143(3) 0.6233(3) 0.72294(12) 0.0147(5) Uani 1 1 d D
H303 H 1.103(2) 0.543(2) 0.7212(13) 0.011(6) Uiso 1 1 d D
C304 C 0.9894(3) 0.6644(3) 0.78845(13) 0.0180(5) Uani 1 1 d .
C305 C 0.8609(3) 0.7728(3) 0.80622(14) 0.0212(5) Uani 1 1 d D
H30C H 0.854(3) 0.791(3) 0.8538(9) 0.023(8) Uiso 1 1 d D
H30D H 0.770(2) 0.854(3) 0.7780(14) 0.034(9) Uiso 1 1 d D
C306 C 1.0242(3) 0.6596(3) 0.59388(13) 0.0194(5) Uani 1 1 d .
C307 C 0.9278(4) 0.6823(3) 0.53248(14) 0.0347(7) Uani 1 1 d .
H30E H 0.9895 0.6462 0.4949 0.052 Uiso 1 1 calc R
H30F H 0.8582 0.7876 0.5177 0.052 Uiso 1 1 calc R
H30G H 0.8740 0.6276 0.5455 0.052 Uiso 1 1 calc R
C308 C 1.1500(3) 0.5001(3) 0.60446(14) 0.0272(6) Uani 1 1 d .
H30H H 1.1982 0.4827 0.5615 0.041 Uiso 1 1 calc R
H30I H 1.1110 0.4319 0.6187 0.041 Uiso 1 1 calc R
H30J H 1.2211 0.4840 0.6399 0.041 Uiso 1 1 calc R
C309 C 1.0904(5) 0.7625(4) 0.57652(19) 0.0507(10) Uani 1 1 d .
H30K H 1.1563 0.7446 0.6148 0.076 Uiso 1 1 calc R
H30L H 1.0118 0.8652 0.5682 0.076 Uiso 1 1 calc R
H30M H 1.1454 0.7434 0.5354 0.076 Uiso 1 1 calc R
C310 C 1.1194(3) 0.5833(3) 0.84312(13) 0.0187(5) Uani 1 1 d .
C311 C 1.1794(3) 0.6900(3) 0.84327(16) 0.0311(7) Uani 1 1 d .
H31A H 1.2655 0.6424 0.8754 0.047 Uiso 1 1 calc R
H31B H 1.1039 0.7794 0.8573 0.047 Uiso 1 1 calc R
H31C H 1.2071 0.7164 0.7972 0.047 Uiso 1 1 calc R
C312 C 1.2454(3) 0.4387(3) 0.82903(15) 0.0279(6) Uani 1 1 d .
H31D H 1.3202 0.3927 0.8669 0.042 Uiso 1 1 calc R
H31E H 1.2886 0.4593 0.7865 0.042 Uiso 1 1 calc R
H31F H 1.2081 0.3717 0.8246 0.042 Uiso 1 1 calc R
C313 C 1.0689(3) 0.5500(3) 0.91458(13) 0.0258(6) Uani 1 1 d .
H31G H 1.0182 0.4930 0.9136 0.039 Uiso 1 1 calc R
H31H H 1.0021 0.6429 0.9285 0.039 Uiso 1 1 calc R
H31I H 1.1542 0.4929 0.9473 0.039 Uiso 1 1 calc R

loop_
_atom_site_aniso_label
_atom_site_aniso_U_11
_atom_site_aniso_U_22
_atom_site_aniso_U_33
_atom_site_aniso_U_23
_atom_site_aniso_U_13
_atom_site_aniso_U_12
La1 0.00844(7) 0.00995(6) 0.01182(6) -0.00230(4) 0.00071(4) -0.00409(5)
C101 0.0262(15) 0.0226(13) 0.0202(13) -0.0092(10) 0.0054(11) -0.0141(12)
C102 0.0160(12) 0.0126(11) 0.0208(12) -0.0052(9) 0.0002(10) -0.0059(10)
C103 0.0120(12) 0.0142(11) 0.0164(11) -0.0024(9) -0.0001(9) -0.0078(10)
C104 0.0204(13) 0.0111(11) 0.0196(12) -0.0030(9) -0.0002(10) -0.0051(10)
C105 0.0201(14) 0.0221(13) 0.0232(13) -0.0003(11) -0.0045(11) -0.0105(11)
C106 0.0187(13) 0.0180(12) 0.0178(12) -0.0053(9) -0.0005(10) -0.0101(11)
C107 0.0292(16) 0.0300(15) 0.0172(12) -0.0040(11) -0.0016(11) -0.0128(13)
C108 0.0299(16) 0.0280(16) 0.0364(17) -0.0134(13) 0.0000(13) -0.0114(13)
C109 0.0236(15) 0.0327(16) 0.0257(14) -0.0054(12) -0.0017(11) -0.0177(13)
C110 0.0223(13) 0.0148(12) 0.0151(11) 0.0005(9) -0.0021(10) -0.0099(11)
C111 0.0307(16) 0.0249(14) 0.0197(13) -0.0001(11) 0.0029(11) -0.0163(13)
C112 0.0364(17) 0.0355(16) 0.0157(12) 0.0003(11) -0.0022(11) -0.0212(14)
C113 0.0318(17) 0.0174(14) 0.0364(17) 0.0034(12) -0.0008(13) -0.0068(13)
C201 0.0166(13) 0.0206(13) 0.0259(14) -0.0047(11) -0.0028(11) -0.0079(11)
C202 0.0115(12) 0.0182(12) 0.0198(12) -0.0016(10) 0.0005(9) -0.0043(10)
C203 0.0126(12) 0.0097(11) 0.0208(12) -0.0031(9) 0.0012(9) -0.0037(9)
C204 0.0129(12) 0.0178(12) 0.0228(13) -0.0070(10) 0.0051(10) -0.0054(10)
C205 0.0218(14) 0.0159(12) 0.0207(12) -0.0036(10) 0.0055(10) -0.0073(11)
C206 0.0148(12) 0.0154(12) 0.0195(12) -0.0001(10) -0.0039(10) -0.0032(10)
C207 0.0193(15) 0.0319(16) 0.0357(16) -0.0011(13) -0.0022(12) -0.0076(13)
C208 0.0295(16) 0.0259(15) 0.0199(13) -0.0021(11) -0.0007(11) -0.0099(13)
C209 0.0318(16) 0.0191(14) 0.0281(15) 0.0047(11) -0.0032(12) -0.0100(12)
C210 0.0149(12) 0.0191(12) 0.0193(12) -0.0090(10) 0.0042(9) -0.0061(10)
C211 0.0322(16) 0.0215(14) 0.0305(15) -0.0127(12) 0.0075(12) -0.0140(13)
C212 0.0219(14) 0.0312(16) 0.0270(14) -0.0096(12) 0.0087(11) -0.0111(13)
C213 0.0247(15) 0.0308(15) 0.0203(13) -0.0097(11) 0.0003(11) -0.0106(13)
C301 0.0225(14) 0.0201(13) 0.0227(13) -0.0005(10) 0.0006(11) -0.0109(12)
C302 0.0194(13) 0.0205(13) 0.0213(12) -0.0051(10) 0.0033(10) -0.0140(11)
C303 0.0110(12) 0.0151(12) 0.0187(12) -0.0059(9) 0.0020(9) -0.0061(10)
C304 0.0159(12) 0.0216(13) 0.0211(12) -0.0064(10) 0.0024(10) -0.0118(11)
C305 0.0180(13) 0.0261(14) 0.0239(13) -0.0125(11) 0.0031(10) -0.0117(12)
C306 0.0225(14) 0.0234(13) 0.0164(12) -0.0069(10) 0.0074(10) -0.0137(11)
C307 0.0435(19) 0.0280(16) 0.0167(13) -0.0035(11) -0.0062(13) -0.0047(14)
C308 0.0196(14) 0.0386(17) 0.0217(13) -0.0116(12) 0.0056(11) -0.0111(13)
C309 0.077(3) 0.058(2) 0.052(2) -0.0324(19) 0.045(2) -0.055(2)
C310 0.0151(12) 0.0271(14) 0.0170(12) -0.0081(10) -0.0006(9) -0.0113(11)
C311 0.0256(16) 0.0406(18) 0.0367(17) -0.0167(14) 0.0028(13) -0.0203(14)
C312 0.0178(14) 0.0308(16) 0.0284(15) -0.0083(12) -0.0012(11) -0.0057(12)
C313 0.0226(14) 0.0397(17) 0.0171(12) -0.0083(11) 0.0002(10) -0.0158(13)

loop_
_atom_type_symbol
_atom_type_description
_atom_type_scat_dispersion_real
_atom_type_scat_dispersion_imag
_atom_type_scat_source
C C 0.0033 0.0016 'International Tables Vol C Tables 4.2.6.8 and 6.1.1.4'
H H 0.0000 0.0000 'International Tables Vol C Tables 4.2.6.8 and 6.1.1.4'
La La -0.2871 2.4523 'International Tables Vol C Tables 4.2.6.8 and 6.1.1.4'

loop_
_geom_angle_atom_site_label_1
_geom_angle_atom_site_label_2
_geom_angle_atom_site_label_3
_geom_angle
C203 La1 C103 119.66(7)
C203 La1 C303 119.77(7)
C103 La1 C303 120.57(7)
C203 La1 C301 80.61(8)
C103 La1 C301 140.20(8)
C303 La1 C301 52.54(7)
C203 La1 C205 52.58(7)
C103 La1 C205 81.66(7)
C303 La1 C205 138.56(8)
C301 La1 C205 131.61(8)
C203 La1 C101 140.91(8)
C103 La1 C101 52.31(7)
C303 La1 C101 80.75(8)
C301 La1 C101 89.74(8)
C205 La1 C101 133.26(8)
C203 La1 C201 52.14(8)
C103 La1 C201 77.21(7)
C303 La1 C201 145.81(8)
C301 La1 C201 94.50(8)
C205 La1 C201 67.98(8)
C101 La1 C201 91.54(8)
C203 La1 C305 78.28(8)
C103 La1 C305 144.87(7)
C303 La1 C305 52.17(7)
C301 La1 C305 67.92(8)
C205 La1 C305 88.90(8)
C101 La1 C305 132.51(8)
C201 La1 C305 129.92(8)
C203 La1 C105 143.85(8)
C103 La1 C105 52.10(7)
C303 La1 C105 79.38(8)
C301 La1 C105 130.01(8)
C205 La1 C105 92.25(8)
C101 La1 C105 67.41(8)
C201 La1 C105 128.20(8)
C305 La1 C105 94.93(8)
C203 La1 C304 104.90(7)
C103 La1 C304 128.57(7)
C303 La1 C304 28.87(7)
C301 La1 C304 67.28(8)
C205 La1 C304 109.69(8)
C101 La1 C304 105.96(8)
C201 La1 C304 154.14(8)
C305 La1 C304 27.26(7)
C105 La1 C304 76.93(7)
C203 La1 C104 127.51(7)
C103 La1 C104 28.70(7)
C303 La1 C104 105.94(7)
C301 La1 C104 151.72(8)
C205 La1 C104 76.45(7)
C101 La1 C104 66.69(7)
C201 La1 C104 101.24(8)
C305 La1 C104 116.17(7)
C105 La1 C104 27.26(7)
C304 La1 C104 103.12(7)
C203 La1 C202 28.75(7)
C103 La1 C202 103.87(7)
C303 La1 C202 128.87(7)
C301 La1 C202 77.45(7)
C205 La1 C202 67.09(7)
C101 La1 C202 112.19(8)
C201 La1 C202 27.19(7)
C305 La1 C202 103.33(8)
C105 La1 C202 151.75(8)
C304 La1 C202 127.08(7)
C104 La1 C202 124.86(7)
C203 La1 C302 106.57(7)
C103 La1 C302 126.41(7)
C303 La1 C302 28.67(7)
C301 La1 C302 27.32(7)
C205 La1 C302 151.73(7)
C101 La1 C302 74.98(7)
C201 La1 C302 117.17(8)
C305 La1 C302 66.28(7)
C105 La1 C302 102.73(8)
C304 La1 C302 52.54(7)
C104 La1 C302 125.69(7)
C202 La1 C302 104.28(7)
C203 La1 C204 28.64(7)
C103 La1 C204 107.37(7)
C303 La1 C204 124.98(7)
C301 La1 C204 104.32(8)
C205 La1 C204 27.35(7)
C101 La1 C204 154.21(8)
C201 La1 C204 66.25(8)
C305 La1 C204 73.25(7)
C105 La1 C204 115.30(8)
C304 La1 C204 99.45(7)
C104 La1 C204 103.49(7)
C202 La1 C204 52.32(7)
C302 La1 C204 125.94(7)
C203 La1 C102 126.28(7)
C103 La1 C102 28.62(7)
C303 La1 C102 106.78(7)
C301 La1 C102 111.58(8)
C205 La1 C102 106.44(7)
C101 La1 C102 27.15(7)
C201 La1 C102 74.39(7)
C305 La1 C102 155.44(7)
C105 La1 C102 66.01(7)
C304 La1 C102 128.43(7)
C104 La1 C102 52.20(7)
C202 La1 C102 100.34(7)
C302 La1 C102 101.55(7)
C204 La1 C102 127.96(7)
C102 C101 La1 80.62(15)
C101 C102 C103 125.8(2)
C101 C102 C106 117.0(2)
C103 C102 C106 117.2(2)
C101 C102 La1 72.22(15)
C103 C102 La1 69.43(13)
C106 C102 La1 137.32(16)
C104 C103 C102 130.3(2)
C104 C103 La1 81.23(14)
C102 C103 La1 81.95(14)
C105 C104 C103 125.5(2)
C105 C104 C110 117.6(2)
C103 C104 C110 116.9(2)
C105 C104 La1 73.45(15)
C103 C104 La1 70.07(13)
C110 C104 La1 135.41(16)
C104 C105 La1 79.29(15)
C109 C106 C107 107.6(2)
C109 C106 C108 107.3(2)
C107 C106 C108 108.6(2)
C109 C106 C102 115.1(2)
C107 C106 C102 112.4(2)
C108 C106 C102 105.6(2)
C111 C110 C113 107.2(2)
C111 C110 C112 107.3(2)
C113 C110 C112 109.1(2)
C111 C110 C104 115.2(2)
C113 C110 C104 105.6(2)
C112 C110 C104 112.2(2)
C202 C201 La1 79.64(15)
C201 C202 C203 125.5(2)
C201 C202 C206 117.6(2)
C203 C202 C206 116.9(2)
C201 C202 La1 73.17(15)
C203 C202 La1 70.00(13)
C206 C202 La1 136.21(16)
C204 C203 C202 130.5(2)
C204 C203 La1 81.67(14)
C202 C203 La1 81.26(14)
C205 C204 C203 125.6(2)
C205 C204 C210 117.1(2)
C203 C204 C210 117.2(2)
C205 C204 La1 71.41(15)
C203 C204 La1 69.69(13)
C210 C204 La1 138.93(16)
C204 C205 La1 81.24(15)
C207 C206 C208 109.5(2)
C207 C206 C209 108.0(2)
C208 C206 C209 107.5(2)
C207 C206 C202 105.1(2)
C208 C206 C202 111.8(2)
C209 C206 C202 114.9(2)
C211 C210 C213 107.7(2)
C211 C210 C212 107.3(2)
C213 C210 C212 109.0(2)
C211 C210 C204 115.0(2)
C213 C210 C204 112.7(2)
C212 C210 C204 104.8(2)
C302 C301 La1 81.00(15)
C301 C302 C303 125.9(2)
C301 C302 C306 117.4(2)
C303 C302 C306 116.6(2)
C301 C302 La1 71.67(15)
C303 C302 La1 69.99(14)
C306 C302 La1 138.33(16)
C302 C303 C304 130.6(2)
C302 C303 La1 81.34(14)
C304 C303 La1 80.87(14)
C305 C304 C303 125.3(2)
C305 C304 C310 116.9(2)
C303 C304 C310 117.8(2)
C305 C304 La1 73.50(15)
C303 C304 La1 70.25(14)
C310 C304 La1 134.24(17)
C304 C305 La1 79.24(15)
C309 C306 C307 109.2(3)
C309 C306 C308 107.9(3)
C307 C306 C308 106.6(2)
C309 C306 C302 105.3(2)
C307 C306 C302 112.9(2)
C308 C306 C302 114.8(2)
C312 C310 C313 107.9(2)
C312 C310 C311 107.8(2)
C313 C310 C311 108.6(2)
C312 C310 C304 114.9(2)
C313 C310 C304 111.5(2)
C311 C310 C304 105.8(2)

loop_
_geom_bond_atom_site_label_1
_geom_bond_atom_site_label_2
_geom_bond_distance
La1 C203 2.801(2)
La1 C103 2.801(2)
La1 C303 2.802(2)
La1 C301 2.833(3)
La1 C205 2.834(3)
La1 C101 2.859(3)
La1 C201 2.866(3)
La1 C305 2.868(3)
La1 C105 2.873(3)
La1 C304 2.939(2)
La1 C104 2.945(2)
La1 C202 2.946(2)
La1 C302 2.948(3)
La1 C204 2.955(2)
La1 C102 2.962(2)
C101 C102 1.370(4)
C102 C103 1.433(3)
C102 C106 1.556(3)
C103 C104 1.431(3)
C104 C105 1.372(4)
C104 C110 1.551(3)
C106 C109 1.527(4)
C106 C107 1.538(4)
C106 C108 1.538(4)
C110 C111 1.534(4)
C110 C113 1.538(4)
C110 C112 1.539(4)
C201 C202 1.368(4)
C202 C203 1.433(3)
C202 C206 1.558(3)
C203 C204 1.432(3)
C204 C205 1.374(4)
C204 C210 1.553(3)
C206 C207 1.528(4)
C206 C208 1.532(4)
C206 C209 1.536(4)
C210 C211 1.526(4)
C210 C213 1.536(4)
C210 C212 1.541(4)
C301 C302 1.370(4)
C302 C303 1.430(3)
C302 C306 1.552(3)
C303 C304 1.437(3)
C304 C305 1.370(4)
C304 C310 1.552(3)
C306 C309 1.530(4)
C306 C307 1.531(4)
C306 C308 1.534(4)
C310 C312 1.531(4)
C310 C313 1.535(4)
C310 C311 1.536(4)

loop_
_geom_torsion_atom_site_label_1
_geom_torsion_atom_site_label_2
_geom_torsion_atom_site_label_3
_geom_torsion_atom_site_label_4
_geom_torsion
C203 La1 C101 C102 -69.9(2)
C103 La1 C101 C102 22.45(14)
C303 La1 C101 C102 163.43(17)
C301 La1 C101 C102 -144.56(16)
C205 La1 C101 C102 10.6(2)
C201 La1 C101 C102 -50.06(16)
C305 La1 C101 C102 156.38(15)
C105 La1 C101 C102 81.16(16)
C304 La1 C101 C102 149.21(15)
C104 La1 C101 C102 51.52(15)
C202 La1 C101 C102 -68.24(17)
C302 La1 C101 C102 -167.82(17)
C204 La1 C101 C102 -20.5(3)
La1 C101 C102 C103 -46.7(2)
La1 C101 C102 C106 134.7(2)
C203 La1 C102 C101 132.74(16)
C103 La1 C102 C101 -140.9(2)
C303 La1 C102 C101 -17.10(17)
C301 La1 C102 C101 38.58(17)
C205 La1 C102 C101 -171.96(16)
C201 La1 C102 C101 127.27(17)
C305 La1 C102 C101 -45.3(3)
C105 La1 C102 C101 -86.92(17)
C304 La1 C102 C101 -38.92(19)
C104 La1 C102 C101 -114.52(18)
C202 La1 C102 C101 119.06(16)
C302 La1 C102 C101 12.00(17)
C204 La1 C102 C101 168.83(15)
C203 La1 C102 C103 -86.36(15)
C303 La1 C102 C103 123.80(14)
C301 La1 C102 C103 179.48(14)
C205 La1 C102 C103 -31.06(15)
C101 La1 C102 C103 140.9(2)
C201 La1 C102 C103 -91.83(15)
C305 La1 C102 C103 95.6(2)
C105 La1 C102 C103 53.97(14)
C304 La1 C102 C103 101.98(15)
C104 La1 C102 C103 26.38(13)
C202 La1 C102 C103 -100.04(14)
C302 La1 C102 C103 152.90(14)
C204 La1 C102 C103 -50.27(17)
C203 La1 C102 C106 21.9(3)
C103 La1 C102 C106 108.2(3)
C303 La1 C102 C106 -128.0(2)
C301 La1 C102 C106 -72.3(3)
C205 La1 C102 C106 77.1(2)
C101 La1 C102 C106 -110.9(3)
C201 La1 C102 C106 16.4(2)
C305 La1 C102 C106 -156.2(2)
C105 La1 C102 C106 162.2(3)
C304 La1 C102 C106 -149.8(2)
C104 La1 C102 C106 134.6(3)
C202 La1 C102 C106 8.2(2)
C302 La1 C102 C106 -98.9(2)
C204 La1 C102 C106 57.9(3)
C101 C102 C103 C104 -23.5(4)
C106 C102 C103 C104 155.1(2)
La1 C102 C103 C104 -71.2(3)
C101 C102 C103 La1 47.8(3)
C106 C102 C103 La1 -133.63(19)
C203 La1 C103 C104 -114.77(15)
C303 La1 C103 C104 65.50(16)
C301 La1 C103 C104 132.27(15)
C205 La1 C103 C104 -76.99(15)
C101 La1 C103 C104 111.69(17)
C201 La1 C103 C104 -146.18(16)
C305 La1 C103 C104 -1.0(2)
C105 La1 C103 C104 22.48(14)
C304 La1 C103 C104 31.59(18)
C202 La1 C103 C104 -140.79(14)
C302 La1 C103 C104 99.35(15)
C204 La1 C103 C104 -86.42(15)
C102 La1 C103 C104 133.0(2)
C203 La1 C103 C102 112.20(14)
C303 La1 C103 C102 -67.52(16)
C301 La1 C103 C102 -0.8(2)
C205 La1 C103 C102 149.99(15)
C101 La1 C103 C102 -21.33(14)
C201 La1 C103 C102 80.80(15)
C305 La1 C103 C102 -134.03(15)
C105 La1 C103 C102 -110.55(17)
C304 La1 C103 C102 -101.44(15)
C104 La1 C103 C102 -133.0(2)
C202 La1 C103 C102 86.18(15)
C302 La1 C103 C102 -33.68(17)
C204 La1 C103 C102 140.56(14)
C102 C103 C104 C105 20.7(4)
La1 C103 C104 C105 -50.9(3)
C102 C103 C104 C110 -156.7(2)
La1 C103 C104 C110 131.7(2)
C102 C103 C104 La1 71.6(3)
C203 La1 C104 C105 -137.12(16)
C103 La1 C104 C105 138.8(2)
C303 La1 C104 C105 13.37(17)
C301 La1 C104 C105 49.8(2)
C205 La1 C104 C105 -123.78(17)
C101 La1 C104 C105 85.60(17)
C201 La1 C104 C105 172.40(16)
C305 La1 C104 C105 -41.85(18)
C304 La1 C104 C105 -16.34(17)
C202 La1 C104 C105 -172.80(15)
C302 La1 C104 C105 36.68(19)
C204 La1 C104 C105 -119.60(16)
C102 La1 C104 C105 112.48(18)
C203 La1 C104 C103 84.09(16)
C303 La1 C104 C103 -125.43(14)
C301 La1 C104 C103 -89.0(2)
C205 La1 C104 C103 97.43(15)
C101 La1 C104 C103 -53.19(15)
C201 La1 C104 C103 33.60(16)
C305 La1 C104 C103 179.35(14)
C105 La1 C104 C103 -138.8(2)
C304 La1 C104 C103 -155.13(14)
C202 La1 C104 C103 48.41(17)
C302 La1 C104 C103 -102.11(15)
C204 La1 C104 C103 101.61(15)
C102 La1 C104 C103 -26.31(13)
C203 La1 C104 C110 -24.4(3)
C103 La1 C104 C110 -108.5(3)
C303 La1 C104 C110 126.1(2)
C301 La1 C104 C110 162.6(2)
C205 La1 C104 C110 -11.0(2)
C101 La1 C104 C110 -161.6(3)
C201 La1 C104 C110 -74.9(2)
C305 La1 C104 C110 70.9(2)
C105 La1 C104 C110 112.8(3)
C304 La1 C104 C110 96.4(2)
C202 La1 C104 C110 -60.0(3)
C302 La1 C104 C110 149.4(2)
C204 La1 C104 C110 -6.8(2)
C102 La1 C104 C110 -134.8(3)
C103 C104 C105 La1 49.5(2)
C110 C104 C105 La1 -133.1(2)
C203 La1 C105 C104 66.2(2)
C103 La1 C105 C104 -23.64(14)
C303 La1 C105 C104 -166.93(17)
C301 La1 C105 C104 -151.79(15)
C205 La1 C105 C104 53.97(17)
C101 La1 C105 C104 -82.62(16)
C201 La1 C105 C104 -9.5(2)
C305 La1 C105 C104 143.05(16)
C304 La1 C105 C104 163.66(17)
C202 La1 C105 C104 12.6(3)
C302 La1 C105 C104 -150.18(16)
C204 La1 C105 C104 69.26(17)
C102 La1 C105 C104 -53.04(15)
C101 C102 C106 C109 -164.2(2)
C103 C102 C106 C109 17.0(3)
La1 C102 C106 C109 -71.5(3)
C101 C102 C106 C107 -40.6(3)
C103 C102 C106 C107 140.7(2)
La1 C102 C106 C107 52.2(3)
C101 C102 C106 C108 77.7(3)
C103 C102 C106 C108 -101.1(3)
La1 C102 C106 C108 170.4(2)
C105 C104 C110 C111 156.0(2)
C103 C104 C110 C111 -26.4(3)
La1 C104 C110 C111 61.9(3)
C105 C104 C110 C113 -85.9(3)
C103 C104 C110 C113 91.7(3)
La1 C104 C110 C113 179.97(19)
C105 C104 C110 C112 32.8(3)
C103 C104 C110 C112 -149.6(2)
La1 C104 C110 C112 -61.3(3)
C203 La1 C201 C202 23.50(14)
C103 La1 C201 C202 168.50(17)
C303 La1 C201 C202 -65.1(2)
C301 La1 C201 C202 -50.92(17)
C205 La1 C201 C202 82.44(16)
C101 La1 C201 C202 -140.79(16)
C305 La1 C201 C202 13.9(2)
C105 La1 C201 C202 157.11(15)
C304 La1 C201 C202 -7.5(3)
C104 La1 C201 C202 152.69(16)
C302 La1 C201 C202 -66.91(17)
C204 La1 C201 C202 52.76(15)
C102 La1 C201 C202 -162.09(17)
La1 C201 C202 C203 -49.1(2)
La1 C201 C202 C206 133.9(2)
C203 La1 C202 C201 -139.1(2)
C103 La1 C202 C201 -11.55(17)
C303 La1 C202 C201 139.11(16)
C301 La1 C202 C201 127.55(17)
C205 La1 C202 C201 -86.09(17)
C101 La1 C202 C201 43.04(18)
C305 La1 C202 C201 -169.10(16)
C105 La1 C202 C201 -40.2(2)
C304 La1 C202 C201 175.92(15)
C104 La1 C202 C201 -33.26(19)
C302 La1 C202 C201 122.38(16)
C204 La1 C202 C201 -112.96(18)
C102 La1 C202 C201 17.52(17)
C103 La1 C202 C203 127.57(14)
C303 La1 C202 C203 -81.77(16)
C301 La1 C202 C203 -93.34(15)
C205 La1 C202 C203 53.03(15)
C101 La1 C202 C203 -177.84(14)
C201 La1 C202 C203 139.1(2)
C305 La1 C202 C203 -29.99(16)
C105 La1 C202 C203 98.9(2)
C304 La1 C202 C203 -44.97(17)
C104 La1 C202 C203 105.85(15)
C302 La1 C202 C203 -98.50(15)
C204 La1 C202 C203 26.15(14)
C102 La1 C202 C203 156.64(14)
C203 La1 C202 C206 108.4(3)
C103 La1 C202 C206 -124.1(2)
C303 La1 C202 C206 26.6(3)
C301 La1 C202 C206 15.0(2)
C205 La1 C202 C206 161.4(3)
C101 La1 C202 C206 -69.5(3)
C201 La1 C202 C206 -112.5(3)
C305 La1 C202 C206 78.4(2)
C105 La1 C202 C206 -152.8(2)
C304 La1 C202 C206 63.4(3)
C104 La1 C202 C206 -145.8(2)
C302 La1 C202 C206 9.9(3)
C204 La1 C202 C206 134.5(3)
C102 La1 C202 C206 -95.0(2)
C201 C202 C203 C204 -20.8(4)
C206 C202 C203 C204 156.3(2)
La1 C202 C203 C204 -71.1(3)
C201 C202 C203 La1 50.3(3)
C206 C202 C203 La1 -132.6(2)
C103 La1 C203 C204 70.99(16)
C303 La1 C203 C204 -109.28(15)
C301 La1 C203 C204 -145.69(16)
C205 La1 C203 C204 21.23(14)
C101 La1 C203 C204 136.48(15)
C201 La1 C203 C204 111.05(17)
C305 La1 C203 C204 -76.47(15)
C105 La1 C203 C204 5.8(2)
C304 La1 C203 C204 -82.38(15)
C104 La1 C203 C204 37.64(18)
C202 La1 C203 C204 133.3(2)
C302 La1 C203 C204 -137.11(14)
C102 La1 C203 C204 104.37(15)
C103 La1 C203 C202 -62.32(16)
C303 La1 C203 C202 117.40(14)
C301 La1 C203 C202 81.00(15)
C205 La1 C203 C202 -112.08(17)
C101 La1 C203 C202 3.2(2)
C201 La1 C203 C202 -22.26(14)
C305 La1 C203 C202 150.22(16)
C105 La1 C203 C202 -127.56(16)
C304 La1 C203 C202 144.31(14)
C104 La1 C203 C202 -95.67(15)
C302 La1 C203 C202 89.58(15)
C204 La1 C203 C202 -133.3(2)
C102 La1 C203 C202 -28.94(17)
C202 C203 C204 C205 24.0(4)
La1 C203 C204 C205 -46.9(3)
C202 C203 C204 C210 -153.5(3)
La1 C203 C204 C210 135.5(2)
C202 C203 C204 La1 70.9(3)
C203 La1 C204 C205 141.2(2)
C103 La1 C204 C205 20.66(17)
C303 La1 C204 C205 -129.70(16)
C301 La1 C204 C205 176.27(16)
C101 La1 C204 C205 55.1(3)
C201 La1 C204 C205 87.64(17)
C305 La1 C204 C205 -122.54(17)
C105 La1 C204 C205 -35.00(18)
C304 La1 C204 C205 -114.93(16)
C104 La1 C204 C205 -8.87(17)
C202 La1 C204 C205 115.00(18)
C302 La1 C204 C205 -165.07(15)
C102 La1 C204 C205 43.37(19)
C103 La1 C204 C203 -120.59(15)
C303 La1 C204 C203 89.06(16)
C301 La1 C204 C203 35.03(16)
C205 La1 C204 C203 -141.2(2)
C101 La1 C204 C203 -86.2(2)
C201 La1 C204 C203 -53.61(15)
C305 La1 C204 C203 96.21(16)
C105 La1 C204 C203 -176.25(14)
C304 La1 C204 C203 103.82(15)
C104 La1 C204 C203 -150.12(14)
C202 La1 C204 C203 -26.24(14)
C302 La1 C204 C203 53.68(17)
C102 La1 C204 C203 -97.88(16)
C203 La1 C204 C210 -108.5(3)
C103 La1 C204 C210 130.9(2)
C303 La1 C204 C210 -19.4(3)
C301 La1 C204 C210 -73.4(3)
C205 La1 C204 C210 110.3(3)
C101 La1 C204 C210 165.4(2)
C201 La1 C204 C210 -162.1(3)
C305 La1 C204 C210 -12.3(2)
C105 La1 C204 C210 75.3(3)
C304 La1 C204 C210 -4.6(3)
C104 La1 C204 C210 101.4(3)
C202 La1 C204 C210 -134.7(3)
C302 La1 C204 C210 -54.8(3)
C102 La1 C204 C210 153.7(2)
C203 C204 C205 La1 46.2(2)
C210 C204 C205 La1 -136.2(2)
C203 La1 C205 C204 -22.20(15)
C103 La1 C205 C204 -160.10(17)
C303 La1 C205 C204 72.28(19)
C301 La1 C205 C204 -4.8(2)
C101 La1 C205 C204 -150.66(15)
C201 La1 C205 C204 -80.59(17)
C305 La1 C205 C204 53.84(16)
C105 La1 C205 C204 148.73(16)
C304 La1 C205 C204 71.82(17)
C104 La1 C205 C204 171.13(17)
C202 La1 C205 C204 -51.14(16)
C302 La1 C205 C204 26.1(3)
C102 La1 C205 C204 -145.63(15)
C201 C202 C206 C207 83.7(3)
C203 C202 C206 C207 -93.6(3)
La1 C202 C206 C207 177.9(2)
C201 C202 C206 C208 -35.0(3)
C203 C202 C206 C208 147.7(2)
La1 C202 C206 C208 59.2(3)
C201 C202 C206 C209 -157.8(2)
C203 C202 C206 C209 24.9(3)
La1 C202 C206 C209 -63.6(3)
C205 C204 C210 C211 157.3(2)
C203 C204 C210 C211 -24.9(3)
La1 C204 C210 C211 64.9(3)
C205 C204 C210 C213 33.3(3)
C203 C204 C210 C213 -148.9(2)
La1 C204 C210 C213 -59.1(3)
C205 C204 C210 C212 -85.1(3)
C203 C204 C210 C212 92.7(3)
La1 C204 C210 C212 -177.5(2)
C203 La1 C301 C302 161.84(17)
C103 La1 C301 C302 -72.4(2)
C303 La1 C301 C302 22.30(14)
C205 La1 C301 C302 147.93(15)
C101 La1 C301 C302 -56.21(17)
C201 La1 C301 C302 -147.73(16)
C305 La1 C301 C302 80.76(16)
C105 La1 C301 C302 3.4(2)
C304 La1 C301 C302 51.24(16)
C104 La1 C301 C302 -23.7(3)
C202 La1 C301 C302 -169.04(17)
C204 La1 C301 C302 145.64(16)
C102 La1 C301 C302 -72.75(17)
La1 C301 C302 C303 -46.8(3)
La1 C301 C302 C306 135.6(2)
C203 La1 C302 C301 -18.72(18)
C103 La1 C302 C301 130.72(16)
C303 La1 C302 C301 -141.1(2)
C205 La1 C302 C301 -57.0(2)
C101 La1 C302 C301 120.63(17)
C201 La1 C302 C301 36.74(18)
C305 La1 C302 C301 -87.47(17)
C105 La1 C302 C301 -177.30(16)
C304 La1 C302 C301 -115.02(18)
C104 La1 C302 C301 166.41(15)
C202 La1 C302 C301 11.04(17)
C204 La1 C302 C301 -42.48(19)
C102 La1 C302 C301 114.99(16)
C203 La1 C302 C303 122.39(14)
C103 La1 C302 C303 -88.18(16)
C301 La1 C302 C303 141.1(2)
C205 La1 C302 C303 84.1(2)
C101 La1 C302 C303 -98.27(15)
C201 La1 C302 C303 177.85(14)
C305 La1 C302 C303 53.63(15)
C105 La1 C302 C303 -36.19(16)
C304 La1 C302 C303 26.08(13)
C104 La1 C302 C303 -52.48(17)
C202 La1 C302 C303 152.14(14)
C204 La1 C302 C303 98.62(15)
C102 La1 C302 C303 -103.91(15)
C203 La1 C302 C306 -129.7(2)
C103 La1 C302 C306 19.7(3)
C303 La1 C302 C306 107.9(3)
C301 La1 C302 C306 -111.0(3)
C205 La1 C302 C306 -167.9(2)
C101 La1 C302 C306 9.6(2)
C201 La1 C302 C306 -74.2(3)
C305 La1 C302 C306 161.5(3)
C105 La1 C302 C306 71.7(3)
C304 La1 C302 C306 134.0(3)
C104 La1 C302 C306 55.4(3)
C202 La1 C302 C306 -99.9(3)
C204 La1 C302 C306 -153.5(2)
C102 La1 C302 C306 4.0(3)
C301 C302 C303 C304 -22.6(4)
C306 C302 C303 C304 155.0(3)
La1 C302 C303 C304 -70.0(3)
C301 C302 C303 La1 47.4(3)
C306 C302 C303 La1 -135.0(2)
C203 La1 C303 C302 -68.82(16)
C103 La1 C303 C302 110.90(15)
C301 La1 C303 C302 -21.29(14)
C205 La1 C303 C302 -134.62(15)
C101 La1 C303 C302 75.55(15)
C201 La1 C303 C302 -3.4(2)
C305 La1 C303 C302 -111.03(17)
C105 La1 C303 C302 144.12(16)
C304 La1 C303 C302 -133.7(2)
C104 La1 C303 C302 137.94(14)
C202 La1 C303 C302 -35.56(18)
C204 La1 C303 C302 -102.34(15)
C102 La1 C303 C302 83.37(15)
C203 La1 C303 C304 64.90(16)
C103 La1 C303 C304 -115.38(14)
C301 La1 C303 C304 112.43(17)
C205 La1 C303 C304 -0.9(2)
C101 La1 C303 C304 -150.73(15)
C201 La1 C303 C304 130.31(16)
C305 La1 C303 C304 22.69(14)
C105 La1 C303 C304 -82.16(15)
C104 La1 C303 C304 -88.34(15)
C202 La1 C303 C304 98.16(15)
C302 La1 C303 C304 133.7(2)
C204 La1 C303 C304 31.38(17)
C102 La1 C303 C304 -142.91(14)
C302 C303 C304 C305 18.8(4)
La1 C303 C304 C305 -51.4(3)
C302 C303 C304 C310 -159.3(3)
La1 C303 C304 C310 130.4(2)
C302 C303 C304 La1 70.2(3)
C203 La1 C304 C305 12.72(17)
C103 La1 C304 C305 -137.40(16)
C303 La1 C304 C305 138.3(2)
C301 La1 C304 C305 85.59(17)
C205 La1 C304 C305 -42.34(17)
C101 La1 C304 C305 168.42(16)
C201 La1 C304 C305 37.6(3)
C105 La1 C304 C305 -130.03(17)
C104 La1 C304 C305 -122.43(16)
C202 La1 C304 C305 33.31(19)
C302 La1 C304 C305 112.39(18)
C204 La1 C304 C305 -16.08(17)
C102 La1 C304 C305 -174.23(15)
C203 La1 C304 C303 -125.57(14)
C103 La1 C304 C303 84.30(16)
C301 La1 C304 C303 -52.70(15)
C205 La1 C304 C303 179.37(14)
C101 La1 C304 C303 30.13(16)
C201 La1 C304 C303 -100.7(2)
C305 La1 C304 C303 -138.3(2)
C105 La1 C304 C303 91.67(15)
C104 La1 C304 C303 99.27(15)
C202 La1 C304 C303 -104.98(15)
C302 La1 C304 C303 -25.90(13)
C204 La1 C304 C303 -154.37(14)
C102 La1 C304 C303 47.48(17)
C203 La1 C304 C310 124.5(2)
C103 La1 C304 C310 -25.6(3)
C303 La1 C304 C310 -109.9(3)
C301 La1 C304 C310 -162.7(2)
C205 La1 C304 C310 69.4(2)
C101 La1 C304 C310 -79.8(2)
C201 La1 C304 C310 149.3(2)
C305 La1 C304 C310 111.8(3)
C105 La1 C304 C310 -18.3(2)
C104 La1 C304 C310 -10.7(2)
C202 La1 C304 C310 145.1(2)
C302 La1 C304 C310 -135.8(3)
C204 La1 C304 C310 95.7(2)
C102 La1 C304 C310 -62.5(2)
C303 C304 C305 La1 50.1(2)
C310 C304 C305 La1 -131.7(2)
C203 La1 C305 C304 -167.45(17)
C103 La1 C305 C304 66.9(2)
C303 La1 C305 C304 -24.00(14)
C301 La1 C305 C304 -82.94(16)
C205 La1 C305 C304 140.63(16)
C101 La1 C305 C304 -15.2(2)
C201 La1 C305 C304 -159.71(15)
C105 La1 C305 C304 48.47(17)
C104 La1 C305 C304 66.33(17)
C202 La1 C305 C304 -153.24(15)
C302 La1 C305 C304 -53.28(16)
C204 La1 C305 C304 163.43(17)
C102 La1 C305 C304 10.9(3)
C301 C302 C306 C309 87.6(3)
C303 C302 C306 C309 -90.2(3)
La1 C302 C306 C309 -179.5(2)
C301 C302 C306 C307 -31.4(3)
C303 C302 C306 C307 150.8(2)
La1 C302 C306 C307 61.5(3)
C301 C302 C306 C308 -153.8(2)
C303 C302 C306 C308 28.3(3)
La1 C302 C306 C308 -60.9(3)
C305 C304 C310 C312 164.6(2)
C303 C304 C310 C312 -17.1(3)
La1 C304 C310 C312 71.7(3)
C305 C304 C310 C313 41.3(3)
C303 C304 C310 C313 -140.4(2)
La1 C304 C310 C313 -51.5(3)
C305 C304 C310 C311 -76.6(3)
C303 C304 C310 C311 101.7(3)
La1 C304 C310 C311 -169.50(19)
